data_1001572
loop_
_publ_author_name
'Maignan, A'
'Van Tendeloo, G'
'Hervieu, M'
'Michel, C'
'Raveau, B'

_publ_section_title
;
A new "1212" mercury-based 90K superconductor: Y~0.6~Ca~0.4~Ba~2~(Hg~1-
x~M~x~)Cu~2~O~6+y~
;
_journal_coden_ASTM PHYCE6
_journal_name_full 'Physica C (Amsterdam) (152,1988-)'
_journal_page_first 239
_journal_page_last 244
_journal_paper_doi 10.1016/0921-4534(93)90510-W
_journal_volume 212
_journal_year 1993
_chemical_formula_analytical 'Y0.63 Ca0.53 Ba2 Cu2.21 Hg0.63 6.6'
_chemical_formula_structural '(Y0.6 Ca0.4) Ba2 Hg0.73 Cu2 O6.6'
_chemical_formula_sum 'Ba2 Ca0.4 Cu2 Hg0.73 O6.6 Y0.6'
_chemical_name_systematic
;
Yttrium calcium barium mercury copper oxide (0.6/0.4/2/0.7/2/6.6)
;
_space_group_IT_number 123
_symmetry_cell_setting tetragonal
_symmetry_Int_Tables_number 123
_symmetry_space_group_name_Hall '-P 4 2'
_symmetry_space_group_name_H-M 'P 4/m m m'
_cell_angle_alpha 90
_cell_angle_beta 90
_cell_angle_gamma 90
_cell_formula_units_Z 1
_cell_length_a 3.870(1)
_cell_length_b 3.870(1)
_cell_length_c 12.537(1)
_cell_volume 187.8
_refine_ls_R_factor_all 0.068
_cod_original_formula_sum 'Ba2 Ca.4 Cu2 Hg.73 O6.6 Y.6'
_cod_database_code 1001572

loop_
_symmetry_equiv_pos_as_xyz
x,y,z
-x,-y,z
-x,y,z
x,-y,z
-y,x,z
y,-x,z
y,x,z
-y,-x,z
-x,-y,-z
x,y,-z
x,-y,-z
-x,y,-z
y,-x,-z
-y,x,-z
-y,-x,-z
y,x,-z

loop_
_atom_site_label
_atom_site_type_symbol
_atom_site_symmetry_multiplicity
_atom_site_Wyckoff_symbol
_atom_site_fract_x
_atom_site_fract_y
_atom_site_fract_z
_atom_site_occupancy
_atom_site_attached_hydrogens
_atom_site_calc_flag
Hg1 Hg2+ 1 a 0. 0. 0. 0.73(2) 0 d
Ba1 Ba2+ 2 h 0.5 0.5 0.2137(3) 1. 0 d
Y1 Y3+ 1 d 0.5 0.5 0.5 0.6 0 d
Ca1 Ca2+ 1 d 0.5 0.5 0.5 0.4 0 d
Cu1 Cu3+ 2 g 0. 0. 0.3728(3) 1. 0 d
O1 O2- 2 g 0. 0. 0.163(3) 1. 0 d
O2 O2- 4 i 0. 0.5 0.385(2) 1. 0 d
O3 O2- 1 c 0.5 0.5 0. 0.6(1) 0 d

loop_
_atom_type_symbol
_atom_type_oxidation_number
Hg2+ 2.000
Ba2+ 2.000
Y3+ 3.000
Ca2+ 2.000
Cu3+ 2.570
O2- -2.000
